data_2310082
loop_
_publ_author_name
'Denner, W.'
'd'Amour, H.'
'Schulz, H.'

_publ_section_title
;
 The Influence of High Hydrostatic Pressure on the Crystal Structure of
 Cesium Gold Chloride (Cs2Au(I)Au(II)Cl6 in the Range up to 52 x 10e8 Pa
;
_journal_name_full 'Acta Crystallographica A (24,1968-38,1982)'
_journal_page_first 360
_journal_page_last 365
_journal_paper_doi 10.1107/S0567739479000930
_journal_volume 35
_journal_year 1979
_chemical_formula_sum 'Au2 Cl6 Cs2'
_chemical_name_systematic 'Cs2 Au2 Cl6'
_space_group_IT_number 139
_symmetry_space_group_name_Hall '-I 4 2'
_symmetry_space_group_name_H-M 'I 4/m m m'
_cell_angle_alpha 90
_cell_angle_beta 90
_cell_angle_gamma 90
_cell_formula_units_Z 2
_cell_length_a 7.185002
_cell_length_b 7.185002
_cell_length_c 10.02
_cell_volume 517.275
_citation_journal_id_ASTM ACACBN
_cod_data_source_file gold_464.cif
_cod_data_source_block Au2Cl6Cs2
_cod_database_code 2310082

loop_
_symmetry_equiv_pos_as_xyz
x,y,z
-y,x,z
-x,-y,z
y,-x,z
x,-y,-z
y,x,-z
-x,y,-z
-y,-x,-z
-x,-y,-z
y,-x,-z
x,y,-z
-y,x,-z
-x,y,z
-y,-x,z
x,-y,z
y,x,z
x+1/2,y+1/2,z+1/2
-y+1/2,x+1/2,z+1/2
-x+1/2,-y+1/2,z+1/2
y+1/2,-x+1/2,z+1/2
x+1/2,-y+1/2,-z+1/2
y+1/2,x+1/2,-z+1/2
-x+1/2,y+1/2,-z+1/2
-y+1/2,-x+1/2,-z+1/2
-x+1/2,-y+1/2,-z+1/2
y+1/2,-x+1/2,-z+1/2
x+1/2,y+1/2,-z+1/2
-y+1/2,x+1/2,-z+1/2
-x+1/2,y+1/2,z+1/2
-y+1/2,-x+1/2,z+1/2
x+1/2,-y+1/2,z+1/2
y+1/2,x+1/2,z+1/2

loop_
_atom_site_label
_atom_site_type_symbol
_atom_site_fract_x
_atom_site_fract_y
_atom_site_fract_z
_atom_site_occupancy
_atom_site_U_iso_or_equiv
Cs1 Cs+1 0 0.5 0.25 1 0.0
Cl2 Cl-1 0.261 0.261 0 1 0.0
Au2 Au+1 0 0 0.5 1 0.0
Cl1 Cl-1 0 0 0.204 1 0.0
Au1 Au+3 0 0 0 1 0.0
